data_7206942
loop_
_publ_author_name
'Bredikhin, Alexander A.'
'Zakharychev, Dmitry V.'
'Bredikhina, Zemfira A.'
'Gubaidullin, Aidar T.'
'Fayzullin, Robert R.'

_publ_section_title
;
 Crystal structure and phase behavior of the tolyl glycerol ethers. From
 the conglomerate former to the chirality-driven nanogelator
;
_journal_issue 1
_journal_name_full CrystEngComm
_journal_page_first 211
_journal_paper_doi 10.1039/c1ce05637a
_journal_volume 14
_journal_year 2012
_chemical_absolute_configuration ad
_chemical_formula_moiety 'C10 H14 O3'
_chemical_formula_sum 'C10 H14 O3'
_chemical_formula_weight 182.21
_chemical_name_systematic
;
?
;
_space_group_IT_number 4
_symmetry_cell_setting monoclinic
_symmetry_Int_Tables_number 4
_symmetry_space_group_name_Hall 'P 2yb'
_symmetry_space_group_name_H-M 'P 1 21 1'
_atom_sites_solution_hydrogens geom
_atom_sites_solution_primary direct
_atom_sites_solution_secondary difmap
_audit_creation_method SHELXL-97
_cell_angle_alpha 90.00
_cell_angle_beta 109.235(3)
_cell_angle_gamma 90.00
_cell_formula_units_Z 4
_cell_length_a 13.0132(8)
_cell_length_b 4.8558(3)
_cell_length_c 16.3710(10)
_cell_measurement_reflns_used 7232
_cell_measurement_temperature 296(2)
_cell_measurement_theta_max 67.25
_cell_measurement_theta_min 2.86
_cell_volume 976.73(11)
_computing_cell_refinement 'Bruker SMART'
_computing_data_collection 'Bruker SMART'
_computing_data_reduction 'Bruker SAINT'
_computing_molecular_graphics 'Bruker SHELXTL'
_computing_publication_material 'Bruker SHELXTL'
_computing_structure_refinement 'SHELXL-97 (Sheldrick, 1997)'
_computing_structure_solution 'SHELXS-97 (Sheldrick, 1990)'
_diffrn_ambient_temperature 296(2)
_diffrn_measured_fraction_theta_full 0.911
_diffrn_measured_fraction_theta_max 0.99
_diffrn_measurement_device_type 'CCD area detector'
_diffrn_measurement_method 'phi and omega scans'
_diffrn_radiation_monochromator graphite
_diffrn_radiation_source 'fine-focus sealed tube'
_diffrn_radiation_type CuK\a
_diffrn_radiation_wavelength 1.54178
_diffrn_reflns_av_R_equivalents 0.0250
_diffrn_reflns_av_sigmaI/netI 0.0208
_diffrn_reflns_limit_h_max 15
_diffrn_reflns_limit_h_min -15
_diffrn_reflns_limit_k_max 4
_diffrn_reflns_limit_k_min -5
_diffrn_reflns_limit_l_max 18
_diffrn_reflns_limit_l_min -19
_diffrn_reflns_number 11577
_diffrn_reflns_theta_full 68.17
_diffrn_reflns_theta_max 68.17
_diffrn_reflns_theta_min 3.60
_exptl_absorpt_coefficient_mu 0.745
_exptl_absorpt_correction_T_max 0.9292
_exptl_absorpt_correction_T_min 0.7208
_exptl_absorpt_correction_type multi-scan
_exptl_absorpt_process_details
;
G.M. Sheldrick (1998a). SADABS v.2.01, Bruker.
Siemens Area Detector Absorption Correction Program.
Bruker AXS. Madison. Wisconsin. USA
;
_exptl_crystal_colour colorless
_exptl_crystal_density_diffrn 1.239
_exptl_crystal_density_method 'not measured'
_exptl_crystal_description prism
_exptl_crystal_F_000 392
_exptl_crystal_size_max 0.47
_exptl_crystal_size_mid 0.11
_exptl_crystal_size_min 0.10
_refine_diff_density_max 0.110
_refine_diff_density_min -0.116
_refine_diff_density_rms 0.028
_refine_ls_abs_structure_details 'Flack H D (1983), Acta Cryst. A39, 876-881'
_refine_ls_abs_structure_Flack -0.0(2)
_refine_ls_extinction_method none
_refine_ls_goodness_of_fit_ref 1.108
_refine_ls_hydrogen_treatment mixed
_refine_ls_matrix_type full
_refine_ls_number_parameters 277
_refine_ls_number_reflns 3045
_refine_ls_number_restraints 1
_refine_ls_restrained_S_all 1.108
_refine_ls_R_factor_all 0.0288
_refine_ls_R_factor_gt 0.0263
_refine_ls_shift/su_max 0.000
_refine_ls_shift/su_mean 0.000
_refine_ls_structure_factor_coef Fsqd
_refine_ls_weighting_details 'calc w=1/[\s^2^(Fo^2^)+(0.0384P)^2^+0.1131P] where P=(Fo^2^+2Fc^2^)/3'
_refine_ls_weighting_scheme calc
_refine_ls_wR_factor_gt 0.0683
_refine_ls_wR_factor_ref 0.0795
_reflns_number_gt 2893
_reflns_number_total 3045
_reflns_threshold_expression >2sigma(I)
_cod_data_source_file c1ce05637a.txt
_cod_data_source_block mef
_cod_depositor_comments
;
The following automatic conversions were performed:

'_symmetry_cell_setting' value 'Monoclinic' changed to 'monoclinic'
according to /home/saulius/struct/CIF-dictionaries/cif_core.dic
dictionary named 'cif_core.dic' version 2.4.1 from 2010-06-29.

Automatic conversion script
Id: cif_fix_values 1715 2011-07-08 13:25:40Z adriana 
;
_cod_original_cell_volume 976.73(10)
_cod_original_sg_symbol_H-M 'P 21'
_cod_database_code 7206942

loop_
_symmetry_equiv_pos_as_xyz
'x, y, z'
'-x, y+1/2, -z'

loop_
_atom_site_label
_atom_site_type_symbol
_atom_site_fract_x
_atom_site_fract_y
_atom_site_fract_z
_atom_site_U_iso_or_equiv
_atom_site_adp_type
_atom_site_occupancy
_atom_site_symmetry_multiplicity
_atom_site_calc_flag
_atom_site_refinement_flags
C1A C 0.86350(13) -0.0828(4) 0.43427(11) 0.0444(4) Uani 1 1 d .
H11A H 0.8329 0.0341 0.3841 0.047(5) Uiso 1 1 calc R
H12A H 0.9414 -0.0512 0.4568 0.058(5) Uiso 1 1 calc R
C1B C 1.04405(14) 0.7680(5) 0.24658(11) 0.0534(4) Uani 1 1 d .
H11B H 1.1072 0.6498 0.2693 0.070(6) Uiso 1 1 calc R
H12B H 1.0505 0.8630 0.1964 0.065(6) Uiso 1 1 calc R
C2A C 0.81241(13) -0.0153(4) 0.50283(10) 0.0409(4) Uani 1 1 d .
C2B C 0.94240(14) 0.5925(4) 0.21910(10) 0.0490(4) Uani 1 1 d .
C3A C 0.69045(13) -0.0546(4) 0.47349(10) 0.0453(4) Uani 1 1 d .
H31A H 0.6720 -0.2449 0.4572 0.046(5) Uiso 1 1 calc R
H32A H 0.6625 -0.0073 0.5198 0.045(4) Uiso 1 1 calc R
C3B C 0.84001(14) 0.7604(4) 0.18016(10) 0.0499(4) Uani 1 1 d .
H31B H 0.7759 0.6447 0.1678 0.065(6) Uiso 1 1 calc R
H32B H 0.8353 0.9059 0.2194 0.060(6) Uiso 1 1 calc R
C4A C 0.56989(17) 0.4670(6) 0.26115(12) 0.0699(6) Uani 1 1 d .
H41A H 0.6125 0.3383 0.2413 0.105 Uiso 1 1 calc R
H42A H 0.6173 0.5801 0.3059 0.105 Uiso 1 1 calc R
H43A H 0.5287 0.5812 0.2138 0.105 Uiso 1 1 calc R
C4B C 0.8757(2) 1.0305(7) -0.04809(16) 0.0929(9) Uani 1 1 d .
H41B H 0.8706 0.8332 -0.0506 0.139 Uiso 1 1 calc R
H42B H 0.9443 1.0837 -0.0069 0.139 Uiso 1 1 calc R
H43B H 0.8702 1.1012 -0.1041 0.139 Uiso 1 1 calc R
C5A C 0.53302(12) 0.1372(4) 0.36725(10) 0.0455(4) Uani 1 1 d .
C5B C 0.77063(14) 1.0545(4) 0.05540(10) 0.0529(5) Uani 1 1 d .
C6A C 0.49378(14) 0.3133(4) 0.29612(10) 0.0508(4) Uani 1 1 d .
C6B C 0.78490(17) 1.1449(5) -0.02097(12) 0.0633(5) Uani 1 1 d .
C7A C 0.38160(16) 0.3389(5) 0.25976(13) 0.0654(6) Uani 1 1 d .
H7A H 0.3531 0.4548 0.2125 0.088(8) Uiso 1 1 calc R
C7B C 0.7108(2) 1.3355(5) -0.07002(14) 0.0791(7) Uani 1 1 d .
H7B H 0.7192 1.4010 -0.1208 0.113(10) Uiso 1 1 calc R
C8A C 0.31129(15) 0.1971(5) 0.29185(14) 0.0690(6) Uani 1 1 d .
H8A H 0.2365 0.2190 0.2664 0.091(8) Uiso 1 1 calc R
C8B C 0.6256(2) 1.4309(5) -0.04626(15) 0.0825(7) Uani 1 1 d .
H8B H 0.5775 1.5597 -0.0804 0.112(10) Uiso 1 1 calc R
C9A C 0.35108(15) 0.0257(5) 0.36050(14) 0.0640(5) Uani 1 1 d .
H9A H 0.3035 -0.0705 0.3818 0.068(6) Uiso 1 1 calc R
C9B C 0.61199(19) 1.3352(5) 0.02814(15) 0.0761(7) Uani 1 1 d .
H9B H 0.5542 1.3981 0.0445 0.099(9) Uiso 1 1 calc R
C10A C 0.46299(14) -0.0063(5) 0.39913(12) 0.0558(5) Uani 1 1 d .
H10A H 0.4904 -0.1239 0.4462 0.065(6) Uiso 1 1 calc R
C10B C 0.68434(16) 1.1444(5) 0.07909(12) 0.0621(5) Uani 1 1 d .
H10B H 0.6745 1.0774 0.1292 0.065(6) Uiso 1 1 calc R
O1A O 0.84199(11) -0.3635(3) 0.41079(8) 0.0584(3) Uani 1 1 d .
O1B O 1.04314(11) 0.9652(3) 0.31054(8) 0.0551(3) Uani 1 1 d .
O2A O 0.84147(10) 0.2595(3) 0.53301(7) 0.0489(3) Uani 1 1 d .
O2B O 0.93010(13) 0.4475(3) 0.29112(8) 0.0630(4) Uani 1 1 d .
O3A O 0.64463(9) 0.1218(3) 0.40110(7) 0.0525(3) Uani 1 1 d .
O3B O 0.84872(10) 0.8727(3) 0.10272(7) 0.0633(4) Uani 1 1 d .
H1A H 0.873(2) -0.411(7) 0.3712(18) 0.107(9) Uiso 1 1 d .
H1B H 1.0765(19) 0.886(6) 0.3634(16) 0.089(8) Uiso 1 1 d .
H2A H 0.8425(13) -0.137(4) 0.5525(11) 0.044(5) Uiso 1 1 d .
H2B H 0.9477(13) 0.452(4) 0.1754(11) 0.051(5) Uiso 1 1 d .
H20A H 0.8297(18) 0.375(6) 0.4859(15) 0.079(7) Uiso 1 1 d .
H20B H 0.9652(19) 0.300(7) 0.2988(15) 0.081(8) Uiso 1 1 d .

loop_
_atom_site_aniso_label
_atom_site_aniso_U_11
_atom_site_aniso_U_22
_atom_site_aniso_U_33
_atom_site_aniso_U_23
_atom_site_aniso_U_13
_atom_site_aniso_U_12
C1A 0.0464(9) 0.0360(10) 0.0527(8) -0.0003(8) 0.0188(7) -0.0024(8)
C1B 0.0563(10) 0.0549(12) 0.0468(9) -0.0011(9) 0.0141(7) 0.0123(10)
C2A 0.0472(8) 0.0338(10) 0.0389(7) 0.0023(7) 0.0103(6) 0.0007(8)
C2B 0.0706(11) 0.0391(10) 0.0391(8) -0.0009(7) 0.0207(8) 0.0075(9)
C3A 0.0503(9) 0.0434(11) 0.0430(8) 0.0072(8) 0.0167(6) -0.0001(8)
C3B 0.0561(10) 0.0488(11) 0.0416(8) 0.0040(8) 0.0117(7) -0.0019(9)
C4A 0.0764(13) 0.0761(16) 0.0519(10) 0.0157(11) 0.0140(9) 0.0005(13)
C4B 0.0927(16) 0.120(3) 0.0721(13) 0.0264(16) 0.0350(12) -0.0035(17)
C5A 0.0422(8) 0.0463(10) 0.0461(8) -0.0049(8) 0.0119(7) 0.0017(8)
C5B 0.0562(10) 0.0489(12) 0.0420(8) 0.0025(8) 0.0004(7) -0.0079(8)
C6A 0.0537(9) 0.0499(12) 0.0440(8) -0.0029(8) 0.0096(7) 0.0009(9)
C6B 0.0707(11) 0.0596(13) 0.0500(9) 0.0083(10) 0.0066(9) -0.0148(11)
C7A 0.0592(11) 0.0646(15) 0.0583(11) -0.0028(10) 0.0004(9) 0.0091(10)
C7B 0.0992(17) 0.0668(17) 0.0540(11) 0.0172(11) 0.0018(11) -0.0157(14)
C8A 0.0447(10) 0.0757(18) 0.0774(13) -0.0151(12) 0.0078(9) 0.0028(10)
C8B 0.0930(16) 0.0601(15) 0.0701(13) 0.0101(12) -0.0059(12) 0.0074(14)
C9A 0.0481(10) 0.0685(15) 0.0784(12) -0.0138(11) 0.0248(9) -0.0070(10)
C9B 0.0732(14) 0.0649(16) 0.0726(13) 0.0001(12) 0.0003(11) 0.0093(12)
C10A 0.0484(9) 0.0579(13) 0.0624(10) 0.0012(10) 0.0201(8) -0.0027(9)
C10B 0.0638(11) 0.0601(13) 0.0535(10) 0.0027(10) 0.0074(9) 0.0005(11)
O1A 0.0867(9) 0.0348(7) 0.0653(8) -0.0027(6) 0.0410(7) -0.0032(7)
O1B 0.0678(7) 0.0433(8) 0.0441(6) -0.0006(6) 0.0048(5) 0.0128(6)
O2A 0.0605(7) 0.0384(7) 0.0425(6) -0.0040(5) 0.0096(5) -0.0038(6)
O2B 0.1003(11) 0.0413(8) 0.0565(7) 0.0110(6) 0.0382(7) 0.0199(8)
O3A 0.0402(6) 0.0610(8) 0.0534(6) 0.0174(6) 0.0117(5) -0.0003(6)
O3B 0.0644(8) 0.0788(11) 0.0450(6) 0.0174(6) 0.0156(5) 0.0129(7)

loop_
_atom_type_symbol
_atom_type_description
_atom_type_scat_dispersion_real
_atom_type_scat_dispersion_imag
_atom_type_scat_source
C C 0.0181 0.0091 'International Tables Vol C Tables 4.2.6.8 and 6.1.1.4'
H H 0.0000 0.0000 'International Tables Vol C Tables 4.2.6.8 and 6.1.1.4'
O O 0.0492 0.0322 'International Tables Vol C Tables 4.2.6.8 and 6.1.1.4'

loop_
_geom_angle_atom_site_label_1
_geom_angle_atom_site_label_2
_geom_angle_atom_site_label_3
_geom_angle
O1A C1A C2A 108.21(14)
O1A C1A H11A 110.1
C2A C1A H11A 110.1
O1A C1A H12A 110.1
C2A C1A H12A 110.1
H11A C1A H12A 108.4
O1B C1B C2B 112.33(14)
O1B C1B H11B 109.1
C2B C1B H11B 109.1
O1B C1B H12B 109.1
C2B C1B H12B 109.1
H11B C1B H12B 107.9
O2A C2A C3A 110.98(14)
O2A C2A C1A 109.07(14)
C3A C2A C1A 114.08(13)
O2A C2A H2A 106.7(11)
C3A C2A H2A 106.3(10)
C1A C2A H2A 109.4(10)
O2B C2B C1B 110.95(14)
O2B C2B C3B 106.94(14)
C1B C2B C3B 112.62(16)
O2B C2B H2B 107.8(11)
C1B C2B H2B 109.6(10)
C3B C2B H2B 108.8(10)
O3A C3A C2A 107.26(13)
O3A C3A H31A 110.3
C2A C3A H31A 110.3
O3A C3A H32A 110.3
C2A C3A H32A 110.3
H31A C3A H32A 108.5
O3B C3B C2B 105.38(13)
O3B C3B H31B 110.7
C2B C3B H31B 110.7
O3B C3B H32B 110.7
C2B C3B H32B 110.7
H31B C3B H32B 108.8
C6A C4A H41A 109.5
C6A C4A H42A 109.5
H41A C4A H42A 109.5
C6A C4A H43A 109.5
H41A C4A H43A 109.5
H42A C4A H43A 109.5
C6B C4B H41B 109.5
C6B C4B H42B 109.5
H41B C4B H42B 109.5
C6B C4B H43B 109.5
H41B C4B H43B 109.5
H42B C4B H43B 109.5
O3A C5A C10A 124.17(16)
O3A C5A C6A 114.59(15)
C10A C5A C6A 121.24(16)
C10B C5B O3B 124.43(16)
C10B C5B C6B 121.05(18)
O3B C5B C6B 114.52(17)
C7A C6A C5A 117.08(18)
C7A C6A C4A 121.76(18)
C5A C6A C4A 121.16(15)
C7B C6B C5B 117.2(2)
C7B C6B C4B 122.8(2)
C5B C6B C4B 120.0(2)
C8A C7A C6A 121.8(2)
C8A C7A H7A 119.1
C6A C7A H7A 119.1
C8B C7B C6B 122.3(2)
C8B C7B H7B 118.8
C6B C7B H7B 118.8
C9A C8A C7A 120.10(18)
C9A C8A H8A 120.0
C7A C8A H8A 120.0
C9B C8B C7B 119.5(2)
C9B C8B H8B 120.3
C7B C8B H8B 120.3
C8A C9A C10A 120.1(2)
C8A C9A H9A 119.9
C10A C9A H9A 119.9
C8B C9B C10B 120.0(2)
C8B C9B H9B 120.0
C10B C9B H9B 120.0
C5A C10A C9A 119.62(19)
C5A C10A H10A 120.2
C9A C10A H10A 120.2
C5B C10B C9B 119.9(2)
C5B C10B H10B 120.1
C9B C10B H10B 120.1
C1A O1A H1A 111(2)
C1B O1B H1B 107.3(18)
C2A O2A H20A 108.9(16)
C2B O2B H20B 110.0(17)
C5A O3A C3A 117.72(13)
C5B O3B C3B 119.21(14)

loop_
_geom_bond_atom_site_label_1
_geom_bond_atom_site_label_2
_geom_bond_distance
C1A O1A 1.419(2)
C1A C2A 1.517(2)
C1A H11A 0.9700
C1A H12A 0.9700
C1B O1B 1.422(2)
C1B C2B 1.512(3)
C1B H11B 0.9700
C1B H12B 0.9700
C2A O2A 1.430(2)
C2A C3A 1.511(2)
C2A H2A 0.975(19)
C2B O2B 1.427(2)
C2B C3B 1.512(2)
C2B H2B 1.01(2)
C3A O3A 1.424(2)
C3A H31A 0.9700
C3A H32A 0.9700
C3B O3B 1.418(2)
C3B H31B 0.9700
C3B H32B 0.9700
C4A C6A 1.496(3)
C4A H41A 0.9600
C4A H42A 0.9600
C4A H43A 0.9600
C4B C6B 1.499(4)
C4B H41B 0.9600
C4B H42B 0.9600
C4B H43B 0.9600
C5A O3A 1.3755(19)
C5A C10A 1.379(3)
C5A C6A 1.399(3)
C5B C10B 1.374(3)
C5B O3B 1.376(2)
C5B C6B 1.394(2)
C6A C7A 1.389(3)
C6B C7B 1.386(3)
C7A C8A 1.380(3)
C7A H7A 0.9300
C7B C8B 1.371(4)
C7B H7B 0.9300
C8A C9A 1.356(3)
C8A H8A 0.9300
C8B C9B 1.369(4)
C8B H8B 0.9300
C9A C10A 1.392(3)
C9A H9A 0.9300
C9B C10B 1.387(3)
C9B H9B 0.9300
C10A H10A 0.9300
C10B H10B 0.9300
O1A H1A 0.90(3)
O1B H1B 0.91(3)
O2A H20A 0.92(3)
O2B H20B 0.84(3)

loop_
_geom_torsion_atom_site_label_1
_geom_torsion_atom_site_label_2
_geom_torsion_atom_site_label_3
_geom_torsion_atom_site_label_4
_geom_torsion
O1A C1A C2A O2A 174.83(13)
O1A C1A C2A C3A -60.47(19)
O1B C1B C2B O2B -59.2(2)
O1B C1B C2B C3B 60.64(18)
O2A C2A C3A O3A 64.11(17)
C1A C2A C3A O3A -59.6(2)
O2B C2B C3B O3B -172.60(15)
C1B C2B C3B O3B 65.27(18)
O3A C5A C6A C7A -179.43(17)
C10A C5A C6A C7A 0.6(3)
O3A C5A C6A C4A 0.5(3)
C10A C5A C6A C4A -179.47(19)
C10B C5B C6B C7B 2.2(3)
O3B C5B C6B C7B -177.92(19)
C10B C5B C6B C4B -176.2(2)
O3B C5B C6B C4B 3.7(3)
C5A C6A C7A C8A -0.1(3)
C4A C6A C7A C8A 179.9(2)
C5B C6B C7B C8B -0.9(4)
C4B C6B C7B C8B 177.4(2)
C6A C7A C8A C9A -0.4(3)
C6B C7B C8B C9B -0.4(4)
C7A C8A C9A C10A 0.4(3)
C7B C8B C9B C10B 0.4(4)
O3A C5A C10A C9A 179.46(18)
C6A C5A C10A C9A -0.5(3)
C8A C9A C10A C5A 0.0(3)
O3B C5B C10B C9B 177.90(19)
C6B C5B C10B C9B -2.2(3)
C8B C9B C10B C5B 0.9(3)
C10A C5A O3A C3A 0.2(3)
C6A C5A O3A C3A -179.76(16)
C2A C3A O3A C5A -175.06(15)
C10B C5B O3B C3B 2.0(3)
C6B C5B O3B C3B -177.89(17)
C2B C3B O3B C5B -175.11(15)
